data_4337297
loop_
_publ_author_name
'Palacios, Mar\'ia A'
'Titos-Padilla, Silvia'
'Ruiz, Jos\'e'
'Herrera, Juan Manuel'
'Pope, Simon J. A.'
'Brechin, Euan K.'
'Colacio, Enrique'

_publ_section_title
;
 Bifunctional Zn(II)Ln(III) Dinuclear Complexes Combining Field Induced
 SMM Behavior and Luminescence: Enhanced NIR Lanthanide Emission by
 9-Anthracene Carboxylate Bridging Ligands.
;
_journal_issue 3
_journal_name_full 'Inorganic chemistry'
_journal_page_first 1465
_journal_page_last 1474
_journal_paper_doi 10.1021/ic402597s
_journal_volume 53
_journal_year 2014
_chemical_formula_sum 'C27 H40 N5 O12 Tb Zn'
_chemical_formula_weight 850.93
_chemical_name_systematic
; 
 ? 
;
_space_group_IT_number 2
_symmetry_cell_setting triclinic
_symmetry_space_group_name_Hall '-P 1'
_symmetry_space_group_name_H-M 'P -1'
_atom_sites_solution_hydrogens geom
_atom_sites_solution_primary direct
_atom_sites_solution_secondary difmap
_audit_creation_method SHELXL-97
_cell_angle_alpha 92.6221(10)
_cell_angle_beta 98.4836(10)
_cell_angle_gamma 90.9880(10)
_cell_formula_units_Z 4
_cell_length_a 11.45081(14)
_cell_length_b 14.77726(18)
_cell_length_c 19.3346(2)
_cell_measurement_reflns_used 43665
_cell_measurement_temperature 100(2)
_cell_measurement_theta_max 29.569
_cell_measurement_theta_min 2.2154
_cell_volume 3231.50(7)
_computing_cell_refinement 'CrysAlisPro, Oxford Diffraction Ltd'
_computing_data_collection 'CrysAlisPro, Oxford Diffraction Ltd'
_computing_data_reduction 'CrysAlisPro, Oxford Diffraction Ltd'
_computing_molecular_graphics Shelxp
_computing_publication_material 'Platon, encifer'
_computing_structure_refinement 'SHELXL-97 (Sheldrick, 2008)'
_computing_structure_solution 'SHELXS-97 (Sheldrick, 2008)'
_diffrn_ambient_temperature 100(2)
_diffrn_measured_fraction_theta_full 0.980
_diffrn_measured_fraction_theta_max 0.899
_diffrn_measurement_device_type 'SuperNova, Dual, Cu at zero, Atlas'
_diffrn_radiation_monochromator mirror
_diffrn_radiation_source 'SuperNova (Mo) X-ray Source'
_diffrn_radiation_type MoK\a
_diffrn_radiation_wavelength 0.71073
_diffrn_reflns_av_R_equivalents 0.0403
_diffrn_reflns_av_sigmaI/netI 0.0408
_diffrn_reflns_limit_h_max 15
_diffrn_reflns_limit_h_min -15
_diffrn_reflns_limit_k_max 20
_diffrn_reflns_limit_k_min -20
_diffrn_reflns_limit_l_max 26
_diffrn_reflns_limit_l_min -26
_diffrn_reflns_number 72935
_diffrn_reflns_theta_full 25.00
_diffrn_reflns_theta_max 29.56
_diffrn_reflns_theta_min 2.22
_exptl_absorpt_coefficient_mu 2.981
_exptl_absorpt_correction_T_max 1.00000
_exptl_absorpt_correction_T_min 0.70705
_exptl_absorpt_correction_type multi-scan
_exptl_absorpt_process_details 'CrysAlisPro, Oxford Diffraction Ltd'
_exptl_crystal_colour Colourless
_exptl_crystal_density_diffrn 1.749
_exptl_crystal_density_method 'not measured'
_exptl_crystal_description Block
_exptl_crystal_F_000 1712
_exptl_crystal_size_max 0.27
_exptl_crystal_size_mid 0.23
_exptl_crystal_size_min 0.15
_refine_diff_density_max 1.354
_refine_diff_density_min -0.875
_refine_diff_density_rms 0.108
_refine_ls_extinction_method none
_refine_ls_goodness_of_fit_ref 0.979
_refine_ls_hydrogen_treatment constr
_refine_ls_matrix_type full
_refine_ls_number_parameters 844
_refine_ls_number_reflns 16275
_refine_ls_number_restraints 17
_refine_ls_restrained_S_all 0.979
_refine_ls_R_factor_all 0.0363
_refine_ls_R_factor_gt 0.0260
_refine_ls_shift/su_max 0.002
_refine_ls_shift/su_mean 0.000
_refine_ls_structure_factor_coef Fsqd
_refine_ls_weighting_details 'calc w=1/[\s^2^(Fo^2^)+(0.0287P)^2^+0.0000P] where P=(Fo^2^+2Fc^2^)/3'
_refine_ls_weighting_scheme calc
_refine_ls_wR_factor_gt 0.0549
_refine_ls_wR_factor_ref 0.0566
_reflns_number_gt 13145
_reflns_number_total 16275
_reflns_threshold_expression >2sigma(I)
_cod_data_source_file ic402597s_si_002.cif
_cod_data_source_block Compound1
_cod_depositor_comments
;
The following automatic conversions were performed:

'_symmetry_cell_setting' value 'Triclinic' changed to 'triclinic'
according to
/usr/data/users/saulius/automatic-downloads/current/ACS/lib/dictionaries/cif_core.dic
dictionary named 'cif_core.dic' version 2.4.2 from 2011-04-26.

Automatic conversion script
Id: cif_fix_values 2281 2013-09-26 08:29:07Z andrius 
;
_cod_original_sg_symbol_H-M P-1
_cod_database_code 4337297

loop_
_symmetry_equiv_pos_as_xyz
'x, y, z'
'-x, -y, -z'

loop_
_atom_site_label
_atom_site_type_symbol
_atom_site_fract_x
_atom_site_fract_y
_atom_site_fract_z
_atom_site_U_iso_or_equiv
_atom_site_adp_type
_atom_site_occupancy
_atom_site_symmetry_multiplicity
_atom_site_calc_flag
_atom_site_refinement_flags
Tb1 Tb 0.951906(10) 0.148364(7) 0.191337(6) 0.01388(3) Uani 1 1 d U
Zn1 Zn 0.84070(2) 0.021049(18) 0.314116(14) 0.01541(6) Uani 1 1 d U
C1A C 1.0630(2) 0.36858(16) 0.24336(13) 0.0200(5) Uani 1 1 d .
H1A1 H 1.0263 0.4252 0.2561 0.030 Uiso 1 1 calc R
H1A2 H 1.0675 0.3659 0.1931 0.030 Uiso 1 1 calc R
H1A3 H 1.1428 0.3663 0.2697 0.030 Uiso 1 1 calc R
O2A O 0.99336(14) 0.29283(11) 0.25975(8) 0.0167(4) Uani 1 1 d U
C3A C 0.9712(2) 0.28970(16) 0.32860(12) 0.0155(5) Uani 1 1 d .
C4A C 0.8880(2) 0.22182(15) 0.33780(12) 0.0139(5) Uani 1 1 d .
O5A O 0.84609(14) 0.16238(11) 0.28516(8) 0.0151(3) Uani 1 1 d U
C6A C 0.8497(2) 0.22048(16) 0.40327(13) 0.0169(5) Uani 1 1 d .
C7A C 0.9028(2) 0.27815(16) 0.45834(13) 0.0194(5) Uani 1 1 d .
H7A H 0.8776 0.2749 0.5028 0.023 Uiso 1 1 calc R
C8A C 0.9912(2) 0.34005(16) 0.45016(13) 0.0212(6) Uani 1 1 d .
C9A C 1.0559(3) 0.39502(18) 0.51214(14) 0.0292(6) Uani 1 1 d .
H9A1 H 1.1188 0.3589 0.5364 0.044 Uiso 1 1 calc R
H9A2 H 1.0004 0.4119 0.5443 0.044 Uiso 1 1 calc R
H9A3 H 1.0903 0.4499 0.4960 0.044 Uiso 1 1 calc R
C10A C 1.0225(2) 0.34695(16) 0.38302(13) 0.0191(5) Uani 1 1 d .
H10A H 1.0793 0.3914 0.3752 0.023 Uiso 1 1 calc R
C11A C 0.7449(2) 0.15982(17) 0.40938(13) 0.0209(6) Uani 1 1 d .
H11A H 0.7137 0.1776 0.4530 0.025 Uiso 1 1 calc R
H11B H 0.6820 0.1694 0.3696 0.025 Uiso 1 1 calc R
N12A N 0.77240(17) 0.06173(14) 0.41003(10) 0.0180(4) Uani 1 1 d U
C13A C 0.8527(2) 0.04758(17) 0.47568(13) 0.0215(6) Uani 1 1 d .
H13A H 0.8163 0.0702 0.5157 0.032 Uiso 1 1 calc R
H13B H 0.9277 0.0804 0.4752 0.032 Uiso 1 1 calc R
H13C H 0.8673 -0.0173 0.4797 0.032 Uiso 1 1 calc R
C14A C 0.6625(2) 0.0073(2) 0.40768(14) 0.0284(6) Uani 1 1 d .
H14A H 0.6170 0.0322 0.4437 0.034 Uiso 1 1 calc R
H14B H 0.6826 -0.0557 0.4191 0.034 Uiso 1 1 calc R
C15A C 0.5853(2) 0.0066(2) 0.33578(14) 0.0307(7) Uani 1 1 d .
H15A H 0.5226 -0.0408 0.3337 0.037 Uiso 1 1 calc R
H15B H 0.5463 0.0657 0.3306 0.037 Uiso 1 1 calc R
N16A N 0.65041(19) -0.00992(14) 0.27730(11) 0.0228(5) Uani 1 1 d U
C17A C 0.6015(2) 0.04394(19) 0.21752(14) 0.0284(6) Uani 1 1 d .
H17A H 0.5178 0.0276 0.2033 0.043 Uiso 1 1 calc R
H17B H 0.6448 0.0313 0.1782 0.043 Uiso 1 1 calc R
H17C H 0.6096 0.1086 0.2315 0.043 Uiso 1 1 calc R
C18A C 0.6467(2) -0.10693(18) 0.25031(15) 0.0303(7) Uani 1 1 d U
H18A H 0.5642 -0.1304 0.2450 0.036 Uiso 1 1 calc R
H18B H 0.6714 -0.1095 0.2033 0.036 Uiso 1 1 calc R
C19A C 0.7229(2) -0.16655(17) 0.29582(15) 0.0274(6) Uani 1 1 d U
H19A H 0.6872 -0.1760 0.3386 0.033 Uiso 1 1 calc R
H19B H 0.7263 -0.2263 0.2710 0.033 Uiso 1 1 calc R
N20A N 0.84376(18) -0.12941(13) 0.31609(11) 0.0197(5) Uani 1 1 d .
C21A C 0.8944(3) -0.16323(18) 0.38509(14) 0.0312(7) Uani 1 1 d .
H21A H 0.9013 -0.2292 0.3809 0.047 Uiso 1 1 calc R
H21B H 0.8425 -0.1476 0.4196 0.047 Uiso 1 1 calc R
H21C H 0.9727 -0.1352 0.4002 0.047 Uiso 1 1 calc R
C22A C 0.9255(2) -0.16312(16) 0.26779(12) 0.0181(5) Uani 1 1 d .
H22A H 0.9323 -0.2293 0.2726 0.022 Uiso 1 1 calc R
H22B H 1.0046 -0.1355 0.2845 0.022 Uiso 1 1 calc R
C23A C 0.8956(2) -0.14668(16) 0.19077(13) 0.0166(5) Uani 1 1 d .
C24A C 0.8784(2) -0.05916(16) 0.16816(12) 0.0154(5) Uani 1 1 d .
O25A O 0.87845(15) 0.01329(11) 0.21256(8) 0.0173(4) Uani 1 1 d .
C26A C 0.8631(2) -0.04618(16) 0.09606(13) 0.0161(5) Uani 1 1 d .
O27A O 0.85251(15) 0.04488(11) 0.08038(8) 0.0184(4) Uani 1 1 d .
C28A C 0.8361(2) 0.06286(18) 0.00724(12) 0.0234(6) Uani 1 1 d .
H28A H 0.9061 0.0445 -0.0130 0.035 Uiso 1 1 calc R
H28B H 0.8242 0.1278 0.0016 0.035 Uiso 1 1 calc R
H28C H 0.7666 0.0286 -0.0168 0.035 Uiso 1 1 calc R
C29A C 0.8628(2) -0.11702(17) 0.04764(13) 0.0197(5) Uani 1 1 d .
H29A H 0.8504 -0.1064 -0.0010 0.024 Uiso 1 1 calc R
C30A C 0.8811(2) -0.20531(17) 0.07036(13) 0.0201(5) Uani 1 1 d .
C31A C 0.8817(3) -0.28357(18) 0.01762(14) 0.0294(6) Uani 1 1 d .
H31A H 0.8847 -0.3406 0.0417 0.044 Uiso 1 1 calc R
H31B H 0.9509 -0.2777 -0.0063 0.044 Uiso 1 1 calc R
H31C H 0.8097 -0.2832 -0.0168 0.044 Uiso 1 1 calc R
C32A C 0.8974(2) -0.21807(16) 0.14171(13) 0.0192(5) Uani 1 1 d .
H32A H 0.9103 -0.2775 0.1575 0.023 Uiso 1 1 calc R
C1B C 1.2241(2) 0.02361(19) 0.35763(14) 0.0271(6) Uani 1 1 d .
H1B1 H 1.2775 0.0389 0.3245 0.041 Uiso 1 1 calc R
H1B2 H 1.2218 -0.0422 0.3621 0.041 Uiso 1 1 calc R
H1B3 H 1.2525 0.0536 0.4034 0.041 Uiso 1 1 calc R
C2B C 1.1012(2) 0.05526(16) 0.33119(13) 0.0183(5) Uani 1 1 d .
O21B O 1.01706(14) 0.02392(11) 0.35885(8) 0.0185(4) Uani 1 1 d .
O22B O 1.09231(15) 0.11136(11) 0.28375(9) 0.0201(4) Uani 1 1 d U
O1C O 0.76577(15) 0.22116(12) 0.14099(9) 0.0226(4) Uani 1 1 d U
N1C N 0.81110(19) 0.26094(14) 0.09389(10) 0.0199(5) Uani 1 1 d U
O2C O 0.92244(15) 0.25301(12) 0.09614(9) 0.0223(4) Uani 1 1 d U
O3C O 0.75195(17) 0.30314(12) 0.04929(9) 0.0299(5) Uani 1 1 d .
O1D O 1.14638(15) 0.19501(12) 0.16216(9) 0.0229(4) Uani 1 1 d U
N1D N 1.17874(19) 0.11519(16) 0.14722(11) 0.0242(5) Uani 1 1 d U
O2D O 1.09887(16) 0.05331(12) 0.14034(10) 0.0276(4) Uani 1 1 d U
O3D O 1.28025(16) 0.09898(14) 0.13956(11) 0.0384(5) Uani 1 1 d .
Tb2 Tb 0.324217(10) 0.642117(7) 0.294748(6) 0.01437(3) Uani 1 1 d U
Zn2 Zn 0.49667(2) 0.493772(18) 0.213084(14) 0.01284(6) Uani 1 1 d .
C1E C 0.3459(2) 0.59587(17) 0.48498(13) 0.0223(6) Uani 1 1 d .
H1E1 H 0.2651 0.5767 0.4895 0.033 Uiso 1 1 calc R
H1E2 H 0.3520 0.6622 0.4873 0.033 Uiso 1 1 calc R
H1E3 H 0.4011 0.5722 0.5232 0.033 Uiso 1 1 calc R
O2E O 0.37436(14) 0.56155(11) 0.41939(8) 0.0176(4) Uani 1 1 d .
C4E C 0.3781(2) 0.43986(16) 0.33878(12) 0.0154(5) Uani 1 1 d .
O5E O 0.39906(14) 0.50310(10) 0.29455(8) 0.0151(4) Uani 1 1 d .
C6E C 0.3713(2) 0.34799(16) 0.31940(12) 0.0160(5) Uani 1 1 d .
C7E C 0.3505(2) 0.28587(17) 0.36863(13) 0.0196(5) Uani 1 1 d .
H7E H 0.3456 0.2231 0.3553 0.024 Uiso 1 1 calc R
C8E C 0.3367(2) 0.31323(17) 0.43658(13) 0.0214(6) Uani 1 1 d .
C9E C 0.3084(3) 0.24477(18) 0.48787(14) 0.0303(7) Uani 1 1 d .
H9E1 H 0.3244 0.2721 0.5356 0.045 Uiso 1 1 calc R
H9E2 H 0.3575 0.1916 0.4842 0.045 Uiso 1 1 calc R
H9E3 H 0.2248 0.2263 0.4771 0.045 Uiso 1 1 calc R
C10E C 0.3440(2) 0.40563(17) 0.45562(13) 0.0192(5) Uani 1 1 d .
H10E H 0.3347 0.4259 0.5018 0.023 Uiso 1 1 calc R
C11E C 0.3765(2) 0.31744(16) 0.24430(12) 0.0171(5) Uani 1 1 d .
H11C H 0.3669 0.2506 0.2401 0.020 Uiso 1 1 calc R
H11D H 0.3082 0.3427 0.2145 0.020 Uiso 1 1 calc R
N12E N 0.48620(17) 0.34298(13) 0.21555(10) 0.0156(4) Uani 1 1 d .
C13E C 0.4729(2) 0.29656(16) 0.14488(12) 0.0190(5) Uani 1 1 d .
H13D H 0.4594 0.2315 0.1489 0.029 Uiso 1 1 calc R
H13E H 0.5451 0.3063 0.1242 0.029 Uiso 1 1 calc R
H13F H 0.4056 0.3213 0.1149 0.029 Uiso 1 1 calc R
C14E C 0.5931(2) 0.31108(16) 0.25987(13) 0.0183(5) Uani 1 1 d .
H14C H 0.6539 0.2961 0.2299 0.022 Uiso 1 1 calc R
H14D H 0.5728 0.2551 0.2822 0.022 Uiso 1 1 calc R
C15E C 0.6435(2) 0.38153(16) 0.31616(13) 0.0180(5) Uani 1 1 d .
H15C H 0.5892 0.3875 0.3514 0.022 Uiso 1 1 calc R
H15D H 0.7201 0.3608 0.3401 0.022 Uiso 1 1 calc R
N16E N 0.66133(17) 0.47116(13) 0.28782(10) 0.0154(4) Uani 1 1 d .
C17E C 0.6808(2) 0.54018(17) 0.34619(13) 0.0223(6) Uani 1 1 d .
H17D H 0.7519 0.5260 0.3783 0.033 Uiso 1 1 calc R
H17E H 0.6125 0.5404 0.3713 0.033 Uiso 1 1 calc R
H17F H 0.6910 0.6000 0.3277 0.033 Uiso 1 1 calc R
C18E C 0.7636(2) 0.47155(17) 0.24796(13) 0.0201(6) Uani 1 1 d .
H18C H 0.8157 0.4210 0.2627 0.024 Uiso 1 1 calc R
H18D H 0.8098 0.5288 0.2597 0.024 Uiso 1 1 calc R
C19E C 0.7259(2) 0.46226(16) 0.16943(13) 0.0176(5) Uani 1 1 d .
H19C H 0.7939 0.4777 0.1456 0.021 Uiso 1 1 calc R
H19D H 0.7018 0.3985 0.1559 0.021 Uiso 1 1 calc R
N20E N 0.62668(17) 0.52178(13) 0.14575(10) 0.0146(4) Uani 1 1 d .
C21E C 0.5836(2) 0.50127(17) 0.07112(12) 0.0213(6) Uani 1 1 d .
H21D H 0.6461 0.5157 0.0435 0.032 Uiso 1 1 calc R
H21E H 0.5144 0.5377 0.0564 0.032 Uiso 1 1 calc R
H21F H 0.5617 0.4368 0.0637 0.032 Uiso 1 1 calc R
C22E C 0.6684(2) 0.61808(15) 0.15499(13) 0.0166(5) Uani 1 1 d .
H22C H 0.7301 0.6276 0.1250 0.020 Uiso 1 1 calc R
H22D H 0.7053 0.6302 0.2042 0.020 Uiso 1 1 calc R
C23E C 0.5724(2) 0.68512(16) 0.13734(12) 0.0155(5) Uani 1 1 d .
C24E C 0.4849(2) 0.69266(16) 0.18011(12) 0.0153(5) Uani 1 1 d .
O25E O 0.48035(14) 0.63834(10) 0.23399(8) 0.0150(4) Uani 1 1 d .
C26E C 0.4027(2) 0.76175(15) 0.16714(12) 0.0156(5) Uani 1 1 d .
O27E O 0.32369(14) 0.76974(11) 0.21586(9) 0.0191(4) Uani 1 1 d .
C28E C 0.2314(2) 0.83437(19) 0.20257(15) 0.0310(7) Uani 1 1 d .
H28D H 0.2664 0.8944 0.1981 0.046 Uiso 1 1 calc R
H28E H 0.1854 0.8367 0.2415 0.046 Uiso 1 1 calc R
H28F H 0.1794 0.8160 0.1591 0.046 Uiso 1 1 calc R
C29E C 0.4039(2) 0.81749(16) 0.11256(13) 0.0190(5) Uani 1 1 d .
H29E H 0.3466 0.8631 0.1050 0.023 Uiso 1 1 calc R
C30E C 0.4891(2) 0.80755(17) 0.06793(13) 0.0208(6) Uani 1 1 d .
C31E C 0.4893(3) 0.86828(19) 0.00712(14) 0.0304(7) Uani 1 1 d .
H31D H 0.4297 0.8460 -0.0318 0.046 Uiso 1 1 calc R
H31E H 0.5674 0.8680 -0.0079 0.046 Uiso 1 1 calc R
H31F H 0.4711 0.9302 0.0217 0.046 Uiso 1 1 calc R
C32E C 0.5728(2) 0.74188(16) 0.08178(13) 0.0196(5) Uani 1 1 d .
H32E H 0.6323 0.7353 0.0526 0.024 Uiso 1 1 calc R
C1F C 0.1662(2) 0.5252(2) 0.07211(15) 0.0338(7) Uani 1 1 d .
H1F1 H 0.0872 0.5288 0.0857 0.051 Uiso 1 1 calc R
H1F2 H 0.1735 0.4669 0.0469 0.051 Uiso 1 1 calc R
H1F3 H 0.1783 0.5747 0.0417 0.051 Uiso 1 1 calc R
C2F C 0.2580(2) 0.53287(17) 0.13679(13) 0.0200(5) Uani 1 1 d .
C3F C 0.3648(2) 0.46774(16) 0.40708(12) 0.0159(5) Uani 1 1 d .
O21F O 0.35322(14) 0.49210(11) 0.13522(8) 0.0181(4) Uani 1 1 d .
O22F O 0.23222(15) 0.58102(12) 0.18823(9) 0.0223(4) Uani 1 1 d .
O1G O 0.47552(15) 0.74649(12) 0.36533(9) 0.0249(4) Uani 1 1 d U
N1G N 0.4029(2) 0.79313(14) 0.39464(11) 0.0219(5) Uani 1 1 d .
O2G O 0.29473(16) 0.76672(12) 0.38059(9) 0.0247(4) Uani 1 1 d U
O3G O 0.43373(17) 0.85942(12) 0.43328(10) 0.0324(5) Uani 1 1 d .
O1H O 0.11704(15) 0.68722(12) 0.28027(10) 0.0249(4) Uani 1 1 d U
N1H N 0.07808(18) 0.62027(14) 0.30912(11) 0.0195(5) Uani 1 1 d .
O2H O 0.15468(15) 0.56571(12) 0.33596(9) 0.0234(4) Uani 1 1 d U
O3H O -0.02662(15) 0.60935(12) 0.31183(11) 0.0308(5) Uani 1 1 d .

loop_
_atom_site_aniso_label
_atom_site_aniso_U_11
_atom_site_aniso_U_22
_atom_site_aniso_U_33
_atom_site_aniso_U_23
_atom_site_aniso_U_13
_atom_site_aniso_U_12
Tb1 0.01658(6) 0.01426(6) 0.01137(6) 0.00132(5) 0.00362(4) 0.00123(5)
Zn1 0.01986(15) 0.01465(14) 0.01184(14) 0.00094(11) 0.00280(11) -0.00083(11)
C1A 0.0167(13) 0.0207(13) 0.0237(14) 0.0035(11) 0.0066(10) -0.0007(10)
O2A 0.0179(9) 0.0169(9) 0.0162(9) 0.0015(7) 0.0058(7) -0.0012(7)
C3A 0.0160(12) 0.0143(12) 0.0167(12) 0.0023(10) 0.0034(10) 0.0050(10)
C4A 0.0152(12) 0.0136(12) 0.0124(12) 0.0002(10) 0.0002(9) 0.0049(9)
O5A 0.0169(9) 0.0150(8) 0.0132(8) 0.0021(7) 0.0014(7) -0.0002(7)
C6A 0.0178(13) 0.0156(12) 0.0179(13) 0.0047(10) 0.0029(10) 0.0078(10)
C7A 0.0269(14) 0.0185(13) 0.0128(12) 0.0006(10) 0.0023(10) 0.0084(11)
C8A 0.0269(14) 0.0157(12) 0.0203(14) -0.0012(11) 0.0010(11) 0.0071(11)
C9A 0.0392(17) 0.0225(14) 0.0230(15) -0.0019(12) -0.0040(12) 0.0027(12)
C10A 0.0178(13) 0.0161(12) 0.0232(14) 0.0019(11) 0.0022(10) 0.0024(10)
C11A 0.0247(14) 0.0255(14) 0.0153(13) 0.0086(11) 0.0091(10) 0.0110(11)
N12A 0.0179(11) 0.0221(11) 0.0145(11) 0.0047(9) 0.0027(8) -0.0002(9)
C13A 0.0275(14) 0.0220(13) 0.0149(13) 0.0029(11) 0.0019(11) 0.0037(11)
C14A 0.0253(15) 0.0364(16) 0.0244(15) 0.0070(13) 0.0062(12) -0.0077(12)
C15A 0.0197(14) 0.0414(17) 0.0308(16) 0.0067(14) 0.0030(12) -0.0088(12)
N16A 0.0266(12) 0.0168(11) 0.0228(12) 0.0027(9) -0.0039(9) 0.0001(9)
C17A 0.0285(15) 0.0328(16) 0.0216(14) -0.0003(12) -0.0050(11) 0.0126(13)
C18A 0.0295(16) 0.0261(15) 0.0348(17) -0.0040(13) 0.0048(13) -0.0030(12)
C19A 0.0269(15) 0.0158(13) 0.0424(18) -0.0051(12) 0.0170(13) -0.0015(11)
N20A 0.0235(12) 0.0179(11) 0.0198(11) 0.0026(9) 0.0097(9) 0.0008(9)
C21A 0.056(2) 0.0204(14) 0.0193(14) 0.0054(12) 0.0119(13) 0.0040(13)
C22A 0.0183(13) 0.0180(13) 0.0192(13) 0.0027(10) 0.0059(10) 0.0037(10)
C23A 0.0118(12) 0.0199(13) 0.0188(13) 0.0008(10) 0.0049(10) 0.0002(10)
C24A 0.0120(12) 0.0179(12) 0.0162(12) -0.0023(10) 0.0030(9) -0.0018(10)
O25A 0.0263(10) 0.0153(9) 0.0106(8) -0.0003(7) 0.0041(7) 0.0002(7)
C26A 0.0135(12) 0.0168(12) 0.0182(13) -0.0003(10) 0.0029(10) -0.0003(10)
O27A 0.0257(10) 0.0180(9) 0.0114(9) 0.0009(7) 0.0020(7) 0.0015(7)
C28A 0.0334(15) 0.0244(14) 0.0121(13) 0.0032(11) 0.0008(11) 0.0051(12)
C29A 0.0180(13) 0.0253(14) 0.0169(13) -0.0016(11) 0.0073(10) -0.0017(11)
C30A 0.0185(13) 0.0218(13) 0.0218(14) -0.0037(11) 0.0105(10) 0.0001(10)
C31A 0.0388(17) 0.0253(15) 0.0265(15) -0.0070(12) 0.0161(13) -0.0022(13)
C32A 0.0189(13) 0.0154(12) 0.0249(14) -0.0008(11) 0.0087(11) 0.0012(10)
C1B 0.0262(15) 0.0306(15) 0.0253(15) 0.0100(12) 0.0037(12) 0.0034(12)
C2B 0.0216(13) 0.0179(13) 0.0148(13) -0.0049(10) 0.0027(10) 0.0031(10)
O21B 0.0189(9) 0.0217(9) 0.0147(9) 0.0034(7) 0.0009(7) 0.0020(7)
O22B 0.0231(10) 0.0215(9) 0.0166(9) 0.0039(8) 0.0050(7) 0.0018(7)
O1C 0.0237(10) 0.0274(10) 0.0194(9) 0.0043(8) 0.0105(8) 0.0055(8)
N1C 0.0291(13) 0.0170(11) 0.0137(11) -0.0004(9) 0.0030(9) 0.0086(9)
O2C 0.0199(10) 0.0265(10) 0.0219(10) 0.0065(8) 0.0057(7) 0.0009(8)
O3C 0.0402(12) 0.0304(11) 0.0191(10) 0.0055(9) 0.0009(8) 0.0165(9)
O1D 0.0227(10) 0.0223(10) 0.0241(10) 0.0010(8) 0.0050(8) -0.0007(8)
N1D 0.0195(12) 0.0368(14) 0.0164(11) -0.0043(10) 0.0050(9) -0.0006(10)
O2D 0.0216(10) 0.0299(11) 0.0312(11) -0.0137(9) 0.0089(8) -0.0076(8)
O3D 0.0156(10) 0.0513(13) 0.0482(14) -0.0186(11) 0.0108(9) -0.0023(9)
Tb2 0.01465(6) 0.01385(6) 0.01566(6) 0.00033(5) 0.00557(5) 0.00259(5)
Zn2 0.01222(13) 0.01476(14) 0.01164(13) -0.00042(11) 0.00228(10) 0.00141(11)
C1E 0.0296(15) 0.0238(14) 0.0145(13) -0.0021(11) 0.0069(11) 0.0030(11)
O2E 0.0226(9) 0.0179(9) 0.0132(9) -0.0002(7) 0.0056(7) 0.0016(7)
C4E 0.0107(12) 0.0187(12) 0.0173(13) 0.0036(10) 0.0029(9) 0.0035(10)
O5E 0.0206(9) 0.0133(8) 0.0135(8) 0.0033(7) 0.0081(7) 0.0048(7)
C6E 0.0114(12) 0.0200(13) 0.0170(13) 0.0007(10) 0.0034(9) 0.0028(10)
C7E 0.0169(13) 0.0174(13) 0.0250(14) 0.0022(11) 0.0039(10) 0.0001(10)
C8E 0.0185(13) 0.0242(14) 0.0227(14) 0.0085(11) 0.0047(11) 0.0014(11)
C9E 0.0406(17) 0.0267(15) 0.0254(16) 0.0078(13) 0.0091(13) -0.0010(13)
C10E 0.0187(13) 0.0247(14) 0.0139(12) 0.0033(11) 0.0011(10) 0.0009(11)
C11E 0.0167(12) 0.0159(12) 0.0186(13) -0.0003(10) 0.0033(10) -0.0010(10)
N12E 0.0139(10) 0.0182(10) 0.0147(10) -0.0015(8) 0.0027(8) 0.0019(8)
C13E 0.0228(13) 0.0183(13) 0.0165(13) -0.0031(10) 0.0060(10) 0.0001(10)
C14E 0.0170(13) 0.0171(12) 0.0222(14) 0.0042(11) 0.0060(10) 0.0065(10)
C15E 0.0146(12) 0.0217(13) 0.0177(13) 0.0037(11) 0.0016(10) 0.0052(10)
N16E 0.0151(10) 0.0181(10) 0.0123(10) -0.0013(8) 0.0003(8) 0.0021(8)
C17E 0.0264(14) 0.0217(13) 0.0169(13) -0.0025(11) -0.0025(11) 0.0017(11)
C18E 0.0105(12) 0.0242(14) 0.0261(14) 0.0026(11) 0.0033(10) 0.0028(10)
C19E 0.0138(12) 0.0181(12) 0.0221(13) -0.0001(11) 0.0070(10) 0.0023(10)
N20E 0.0152(10) 0.0156(10) 0.0130(10) -0.0027(8) 0.0032(8) 0.0011(8)
C21E 0.0247(14) 0.0254(14) 0.0144(13) -0.0036(11) 0.0064(10) 0.0005(11)
C22E 0.0147(12) 0.0181(12) 0.0179(13) 0.0004(10) 0.0056(10) -0.0030(10)
C23E 0.0155(12) 0.0142(12) 0.0168(13) 0.0005(10) 0.0031(10) -0.0013(10)
C24E 0.0178(12) 0.0147(12) 0.0129(12) 0.0009(10) 0.0008(9) -0.0019(10)
O25E 0.0178(9) 0.0155(8) 0.0129(8) 0.0035(7) 0.0054(7) 0.0021(7)
C26E 0.0182(13) 0.0133(12) 0.0151(12) -0.0014(10) 0.0023(10) 0.0009(10)
O27E 0.0196(9) 0.0195(9) 0.0200(9) 0.0042(7) 0.0073(7) 0.0067(7)
C28E 0.0274(15) 0.0290(15) 0.0413(18) 0.0141(14) 0.0150(13) 0.0144(12)
C29E 0.0204(13) 0.0162(12) 0.0197(13) 0.0013(11) 0.0000(10) 0.0011(10)
C30E 0.0230(14) 0.0198(13) 0.0196(13) 0.0047(11) 0.0021(11) -0.0023(11)
C31E 0.0384(17) 0.0279(15) 0.0273(16) 0.0115(13) 0.0099(13) 0.0051(13)
C32E 0.0211(13) 0.0197(13) 0.0192(13) 0.0005(11) 0.0072(10) -0.0034(10)
C1F 0.0257(16) 0.0447(18) 0.0275(16) -0.0083(14) -0.0058(12) 0.0123(14)
C2F 0.0182(13) 0.0215(13) 0.0194(13) 0.0023(11) -0.0005(10) -0.0014(11)
C3F 0.0137(12) 0.0175(12) 0.0161(12) 0.0005(10) 0.0011(9) 0.0021(10)
O21F 0.0169(9) 0.0220(9) 0.0146(9) -0.0016(7) -0.0002(7) 0.0037(7)
O22F 0.0199(9) 0.0270(10) 0.0196(10) -0.0016(8) 0.0017(7) 0.0053(8)
O1G 0.0229(10) 0.0286(10) 0.0237(10) -0.0071(8) 0.0076(8) 0.0022(8)
N1G 0.0302(13) 0.0183(11) 0.0179(11) 0.0001(9) 0.0064(10) 0.0001(10)
O2G 0.0237(10) 0.0221(10) 0.0296(11) -0.0028(8) 0.0092(8) 0.0008(8)
O3G 0.0424(12) 0.0229(10) 0.0304(11) -0.0104(9) 0.0049(9) -0.0025(9)
O1H 0.0208(10) 0.0197(9) 0.0364(11) 0.0080(8) 0.0096(8) 0.0030(8)
N1H 0.0174(11) 0.0183(11) 0.0221(12) -0.0055(9) 0.0027(9) -0.0007(9)
O2H 0.0180(9) 0.0219(9) 0.0307(11) 0.0052(8) 0.0031(8) 0.0023(8)
O3H 0.0127(10) 0.0283(11) 0.0511(13) 0.0027(9) 0.0044(9) -0.0037(8)

loop_
_atom_type_symbol
_atom_type_description
_atom_type_scat_dispersion_real
_atom_type_scat_dispersion_imag
_atom_type_scat_source
C C 0.0033 0.0016 'International Tables Vol C Tables 4.2.6.8 and 6.1.1.4'
H H 0.0000 0.0000 'International Tables Vol C Tables 4.2.6.8 and 6.1.1.4'
N N 0.0061 0.0033 'International Tables Vol C Tables 4.2.6.8 and 6.1.1.4'
O O 0.0106 0.0060 'International Tables Vol C Tables 4.2.6.8 and 6.1.1.4'
Zn Zn 0.2839 1.4301 'International Tables Vol C Tables 4.2.6.8 and 6.1.1.4'
Tb Tb -0.1723 4.1537 'International Tables Vol C Tables 4.2.6.8 and 6.1.1.4'

loop_
_geom_angle_atom_site_label_1
_geom_angle_atom_site_label_2
_geom_angle_atom_site_label_3
_geom_angle
O25A Tb1 O22B 80.88(6)
O25A Tb1 O5A 70.07(6)
O22B Tb1 O5A 78.43(5)
O25A Tb1 O2C 136.37(6)
O22B Tb1 O2C 140.55(6)
O5A Tb1 O2C 120.89(5)
O25A Tb1 O2A 134.59(5)
O22B Tb1 O2A 76.54(6)
O5A Tb1 O2A 67.11(5)
O2C Tb1 O2A 80.56(6)
O25A Tb1 O1D 131.63(6)
O22B Tb1 O1D 72.97(6)
O5A Tb1 O1D 138.66(6)
O2C Tb1 O1D 70.97(6)
O2A Tb1 O1D 77.53(5)
O25A Tb1 O1C 99.44(6)
O22B Tb1 O1C 152.75(6)
O5A Tb1 O1C 76.18(5)
O2C Tb1 O1C 51.82(5)
O2A Tb1 O1C 84.57(6)
O1D Tb1 O1C 122.09(5)
O25A Tb1 O2D 82.43(6)
O22B Tb1 O2D 73.40(6)
O5A Tb1 O2D 143.25(6)
O2C Tb1 O2D 95.82(6)
O2A Tb1 O2D 126.29(6)
O1D Tb1 O2D 51.60(6)
O1C Tb1 O2D 133.81(6)
O25A Tb1 O27A 63.07(5)
O22B Tb1 O27A 129.26(5)
O5A Tb1 O27A 116.59(5)
O2C Tb1 O27A 75.88(5)
O2A Tb1 O27A 153.96(5)
O1D Tb1 O27A 104.62(5)
O1C Tb1 O27A 72.24(5)
O2D Tb1 O27A 67.77(5)
O25A Tb1 N1D 106.24(6)
O22B Tb1 N1D 68.11(6)
O5A Tb1 N1D 146.41(6)
O2C Tb1 N1D 85.58(6)
O2A Tb1 N1D 101.07(6)
O1D Tb1 N1D 26.01(6)
O1C Tb1 N1D 135.85(6)
O2D Tb1 N1D 25.95(6)
O27A Tb1 N1D 88.13(6)
O25A Tb1 N1C 118.73(6)
O22B Tb1 N1C 158.61(6)
O5A Tb1 N1C 99.42(5)
O2C Tb1 N1C 25.92(6)
O2A Tb1 N1C 83.00(5)
O1D Tb1 N1C 96.72(6)
O1C Tb1 N1C 25.96(5)
O2D Tb1 N1C 115.33(6)
O27A Tb1 N1C 70.97(5)
N1D Tb1 N1C 110.54(6)
O25A Tb1 Zn1 34.77(4)
O22B Tb1 Zn1 66.09(4)
O5A Tb1 Zn1 38.44(4)
O2C Tb1 Zn1 150.47(4)
O2A Tb1 Zn1 99.82(4)
O1D Tb1 Zn1 138.29(4)
O1C Tb1 Zn1 98.68(4)
O2D Tb1 Zn1 106.97(4)
O27A Tb1 Zn1 95.32(3)
N1D Tb1 Zn1 122.75(4)
N1C Tb1 Zn1 124.55(4)
O25A Zn1 O21B 93.85(6)
O25A Zn1 N12A 163.80(7)
O21B Zn1 N12A 95.71(7)
O25A Zn1 O5A 75.83(6)
O21B Zn1 O5A 93.36(6)
N12A Zn1 O5A 90.56(7)
O25A Zn1 N16A 91.53(7)
O21B Zn1 N16A 167.75(7)
N12A Zn1 N16A 81.72(8)
O5A Zn1 N16A 98.63(7)
O25A Zn1 N20A 89.75(7)
O21B Zn1 N20A 88.03(7)
N12A Zn1 N20A 103.60(7)
O5A Zn1 N20A 165.58(7)
N16A Zn1 N20A 80.99(8)
O25A Zn1 Tb1 37.92(4)
O21B Zn1 Tb1 81.96(4)
N12A Zn1 Tb1 131.13(5)
O5A Zn1 Tb1 41.41(4)
N16A Zn1 Tb1 108.80(5)
N20A Zn1 Tb1 124.96(5)
O2A C1A H1A1 109.5
O2A C1A H1A2 109.5
H1A1 C1A H1A2 109.5
O2A C1A H1A3 109.5
H1A1 C1A H1A3 109.5
H1A2 C1A H1A3 109.5
C3A O2A C1A 116.94(19)
C3A O2A Tb1 113.73(13)
C1A O2A Tb1 127.24(14)
C10A C3A O2A 124.8(2)
C10A C3A C4A 122.0(2)
O2A C3A C4A 113.3(2)
O5A C4A C6A 121.9(2)
O5A C4A C3A 120.8(2)
C6A C4A C3A 117.3(2)
C4A O5A Zn1 114.82(13)
C4A O5A Tb1 117.33(13)
Zn1 O5A Tb1 100.16(6)
C7A C6A C4A 120.1(2)
C7A C6A C11A 122.4(2)
C4A C6A C11A 117.4(2)
C8A C7A C6A 121.9(2)
C8A C7A H7A 119.0
C6A C7A H7A 119.0
C7A C8A C10A 117.9(2)
C7A C8A C9A 120.9(2)
C10A C8A C9A 121.1(2)
C8A C9A H9A1 109.5
C8A C9A H9A2 109.5
H9A1 C9A H9A2 109.5
C8A C9A H9A3 109.5
H9A1 C9A H9A3 109.5
H9A2 C9A H9A3 109.5
C3A C10A C8A 120.3(2)
C3A C10A H10A 119.8
C8A C10A H10A 119.8
N12A C11A C6A 113.72(19)
N12A C11A H11A 108.8
C6A C11A H11A 108.8
N12A C11A H11B 108.8
C6A C11A H11B 108.8
H11A C11A H11B 107.7
C14A N12A C13A 110.12(19)
C14A N12A C11A 109.77(19)
C13A N12A C11A 107.35(19)
C14A N12A Zn1 104.90(16)
C13A N12A Zn1 115.22(15)
C11A N12A Zn1 109.43(13)
N12A C13A H13A 109.5
N12A C13A H13B 109.5
H13A C13A H13B 109.5
N12A C13A H13C 109.5
H13A C13A H13C 109.5
H13B C13A H13C 109.5
N12A C14A C15A 112.2(2)
N12A C14A H14A 109.2
C15A C14A H14A 109.2
N12A C14A H14B 109.2
C15A C14A H14B 109.2
H14A C14A H14B 107.9
N16A C15A C14A 113.8(2)
N16A C15A H15A 108.8
C14A C15A H15A 108.8
N16A C15A H15B 108.8
C14A C15A H15B 108.8
H15A C15A H15B 107.7
C15A N16A C17A 110.2(2)
C15A N16A C18A 114.2(2)
C17A N16A C18A 106.6(2)
C15A N16A Zn1 108.50(16)
C17A N16A Zn1 112.79(16)
C18A N16A Zn1 104.50(15)
N16A C17A H17A 109.5
N16A C17A H17B 109.5
H17A C17A H17B 109.5
N16A C17A H17C 109.5
H17A C17A H17C 109.5
H17B C17A H17C 109.5
C19A C18A N16A 113.9(2)
C19A C18A H18A 108.8
N16A C18A H18A 108.8
C19A C18A H18B 108.8
N16A C18A H18B 108.8
H18A C18A H18B 107.7
N20A C19A C18A 112.9(2)
N20A C19A H19A 109.0
C18A C19A H19A 109.0
N20A C19A H19B 109.0
C18A C19A H19B 109.0
H19A C19A H19B 107.8
C19A N20A C21A 109.4(2)
C19A N20A C22A 112.2(2)
C21A N20A C22A 104.00(18)
C19A N20A Zn1 109.16(14)
C21A N20A Zn1 113.73(16)
C22A N20A Zn1 108.36(14)
N20A C21A H21A 109.5
N20A C21A H21B 109.5
H21A C21A H21B 109.5
N20A C21A H21C 109.5
H21A C21A H21C 109.5
H21B C21A H21C 109.5
N20A C22A C23A 118.57(19)
N20A C22A H22A 107.7
C23A C22A H22A 107.7
N20A C22A H22B 107.7
C23A C22A H22B 107.7
H22A C22A H22B 107.1
C32A C23A C24A 119.4(2)
C32A C23A C22A 119.7(2)
C24A C23A C22A 120.6(2)
O25A C24A C23A 122.7(2)
O25A C24A C26A 118.8(2)
C23A C24A C26A 118.5(2)
C24A O25A Zn1 129.59(14)
C24A O25A Tb1 122.43(14)
Zn1 O25A Tb1 107.31(7)
C29A C26A O27A 125.1(2)
C29A C26A C24A 122.0(2)
O27A C26A C24A 112.9(2)
C26A O27A C28A 115.73(19)
C26A O27A Tb1 109.15(13)
C28A O27A Tb1 130.05(14)
O27A C28A H28A 109.5
O27A C28A H28B 109.5
H28A C28A H28B 109.5
O27A C28A H28C 109.5
H28A C28A H28C 109.5
H28B C28A H28C 109.5
C26A C29A C30A 119.6(2)
C26A C29A H29A 120.2
C30A C29A H29A 120.2
C32A C30A C29A 118.4(2)
C32A C30A C31A 121.5(2)
C29A C30A C31A 120.0(2)
C30A C31A H31A 109.5
C30A C31A H31B 109.5
H31A C31A H31B 109.5
C30A C31A H31C 109.5
H31A C31A H31C 109.5
H31B C31A H31C 109.5
C30A C32A C23A 122.1(2)
C30A C32A H32A 119.0
C23A C32A H32A 119.0
C2B C1B H1B1 109.5
C2B C1B H1B2 109.5
H1B1 C1B H1B2 109.5
C2B C1B H1B3 109.5
H1B1 C1B H1B3 109.5
H1B2 C1B H1B3 109.5
O22B C2B O21B 125.7(2)
O22B C2B C1B 116.9(2)
O21B C2B C1B 117.4(2)
C2B O21B Zn1 125.14(15)
C2B O22B Tb1 136.94(16)
N1C O1C Tb1 95.12(12)
O3C N1C O1C 122.2(2)
O3C N1C O2C 122.2(2)
O1C N1C O2C 115.63(18)
O3C N1C Tb1 175.25(16)
O1C N1C Tb1 58.92(10)
O2C N1C Tb1 56.90(10)
N1C O2C Tb1 97.18(12)
N1D O1D Tb1 95.84(14)
O3D N1D O2D 121.7(2)
O3D N1D O1D 122.1(2)
O2D N1D O1D 116.1(2)
O3D N1D Tb1 169.82(17)
O2D N1D Tb1 59.19(11)
O1D N1D Tb1 58.15(11)
N1D O2D Tb1 94.87(14)
O5E Tb2 O25E 69.90(5)
O5E Tb2 O22F 78.82(6)
O25E Tb2 O22F 79.93(6)
O5E Tb2 O1H 129.37(6)
O25E Tb2 O1H 139.81(6)
O22F Tb2 O1H 72.15(6)
O5E Tb2 O2H 84.07(6)
O25E Tb2 O2H 150.48(6)
O22F Tb2 O2H 81.62(6)
O1H Tb2 O2H 51.75(5)
O5E Tb2 O27E 133.94(5)
O25E Tb2 O27E 68.00(5)
O22F Tb2 O27E 76.30(6)
O1H Tb2 O27E 77.55(5)
O2H Tb2 O27E 128.85(5)
O5E Tb2 O2G 138.59(6)
O25E Tb2 O2G 123.28(6)
O22F Tb2 O2G 138.62(6)
O1H Tb2 O2G 69.02(6)
O2H Tb2 O2G 85.46(6)
O27E Tb2 O2G 81.92(6)
O5E Tb2 O1G 107.59(6)
O25E Tb2 O1G 75.91(6)
O22F Tb2 O1G 150.67(6)
O1H Tb2 O1G 118.11(6)
O2H Tb2 O1G 126.99(6)
O27E Tb2 O1G 79.39(6)
O2G Tb2 O1G 51.29(6)
O5E Tb2 O2E 61.77(5)
O25E Tb2 O2E 111.67(5)
O22F Tb2 O2E 129.13(6)
O1H Tb2 O2E 108.35(5)
O2H Tb2 O2E 64.47(5)
O27E Tb2 O2E 154.57(6)
O2G Tb2 O2E 77.59(5)
O1G Tb2 O2E 76.09(5)
O5E Tb2 N1H 106.71(6)
O25E Tb2 N1H 154.08(6)
O22F Tb2 N1H 74.26(6)
O1H Tb2 N1H 25.78(5)
O2H Tb2 N1H 26.02(5)
O27E Tb2 N1H 102.96(5)
O2G Tb2 N1H 77.01(6)
O1G Tb2 N1H 127.73(6)
O2E Tb2 N1H 87.01(5)
O5E Tb2 N1G 126.38(6)
O25E Tb2 N1G 99.33(6)
O22F Tb2 N1G 153.26(6)
O1H Tb2 N1G 93.40(6)
O2H Tb2 N1G 107.44(6)
O27E Tb2 N1G 78.68(6)
O2G Tb2 N1G 25.74(6)
O1G Tb2 N1G 25.59(6)
O2E Tb2 N1G 76.31(5)
N1H Tb2 N1G 102.61(6)
O5E Tb2 Zn2 34.82(4)
O25E Tb2 Zn2 37.95(4)
O22F Tb2 Zn2 66.16(4)
O1H Tb2 Zn2 137.60(5)
O2H Tb2 Zn2 112.93(4)
O27E Tb2 Zn2 99.24(4)
O2G Tb2 Zn2 153.19(4)
O1G Tb2 Zn2 102.33(4)
O2E Tb2 Zn2 92.50(3)
N1H Tb2 Zn2 127.87(4)
N1G Tb2 Zn2 127.87(4)
O21F Zn2 O5E 95.28(6)
O21F Zn2 N20E 95.69(7)
O5E Zn2 N20E 161.62(7)
O21F Zn2 O25E 91.15(6)
O5E Zn2 O25E 75.33(6)
N20E Zn2 O25E 89.74(6)
O21F Zn2 N12E 90.64(7)
O5E Zn2 N12E 89.31(6)
N20E Zn2 N12E 105.26(7)
O25E Zn2 N12E 164.63(6)
O21F Zn2 N16E 169.20(7)
O5E Zn2 N16E 90.91(7)
N20E Zn2 N16E 80.74(7)
O25E Zn2 N16E 98.99(7)
N12E Zn2 N16E 80.57(7)
O21F Zn2 Tb2 82.15(4)
O5E Zn2 Tb2 38.31(4)
N20E Zn2 Tb2 129.48(5)
O25E Zn2 Tb2 40.19(4)
N12E Zn2 Tb2 125.17(5)
N16E Zn2 Tb2 108.03(5)
O2E C1E H1E1 109.5
O2E C1E H1E2 109.5
H1E1 C1E H1E2 109.5
O2E C1E H1E3 109.5
H1E1 C1E H1E3 109.5
H1E2 C1E H1E3 109.5
C3F O2E C1E 116.23(18)
C3F O2E Tb2 108.77(13)
C1E O2E Tb2 125.75(13)
O5E C4E C6E 122.3(2)
O5E C4E C3F 118.4(2)
C6E C4E C3F 119.3(2)
C4E O5E Zn2 128.80(14)
C4E O5E Tb2 124.30(13)
Zn2 O5E Tb2 106.87(6)
C4E C6E C7E 119.1(2)
C4E C6E C11E 119.8(2)
C7E C6E C11E 120.9(2)
C8E C7E C6E 121.9(2)
C8E C7E H7E 119.1
C6E C7E H7E 119.1
C7E C8E C10E 118.6(2)
C7E C8E C9E 120.7(2)
C10E C8E C9E 120.6(2)
C8E C9E H9E1 109.5
C8E C9E H9E2 109.5
H9E1 C9E H9E2 109.5
C8E C9E H9E3 109.5
H9E1 C9E H9E3 109.5
H9E2 C9E H9E3 109.5
C3F C10E C8E 119.9(2)
C3F C10E H10E 120.1
C8E C10E H10E 120.1
N12E C11E C6E 116.5(2)
N12E C11E H11C 108.2
C6E C11E H11C 108.2
N12E C11E H11D 108.2
C6E C11E H11D 108.2
H11C C11E H11D 107.3
C14E N12E C13E 110.05(18)
C14E N12E C11E 111.15(18)
C13E N12E C11E 104.92(18)
C14E N12E Zn2 109.12(14)
C13E N12E Zn2 113.31(14)
C11E N12E Zn2 108.24(13)
N12E C13E H13D 109.5
N12E C13E H13E 109.5
H13D C13E H13E 109.5
N12E C13E H13F 109.5
H13D C13E H13F 109.5
H13E C13E H13F 109.5
N12E C14E C15E 112.05(19)
N12E C14E H14C 109.2
C15E C14E H14C 109.2
N12E C14E H14D 109.2
C15E C14E H14D 109.2
H14C C14E H14D 107.9
N16E C15E C14E 112.53(19)
N16E C15E H15C 109.1
C14E C15E H15C 109.1
N16E C15E H15D 109.1
C14E C15E H15D 109.1
H15C C15E H15D 107.8
C17E N16E C15E 109.02(18)
C17E N16E C18E 110.09(19)
C15E N16E C18E 111.43(18)
C17E N16E Zn2 112.55(14)
C15E N16E Zn2 105.38(14)
C18E N16E Zn2 108.31(13)
N16E C17E H17D 109.5
N16E C17E H17E 109.5
H17D C17E H17E 109.5
N16E C17E H17F 109.5
H17D C17E H17F 109.5
H17E C17E H17F 109.5
N16E C18E C19E 112.75(19)
N16E C18E H18C 109.0
C19E C18E H18C 109.0
N16E C18E H18D 109.0
C19E C18E H18D 109.0
H18C C18E H18D 107.8
N20E C19E C18E 112.08(19)
N20E C19E H19C 109.2
C18E C19E H19C 109.2
N20E C19E H19D 109.2
C18E C19E H19D 109.2
H19C C19E H19D 107.9
C21E N20E C19E 109.65(18)
C21E N20E C22E 108.62(18)
C19E N20E C22E 109.42(18)
C21E N20E Zn2 113.38(15)
C19E N20E Zn2 104.51(13)
C22E N20E Zn2 111.16(14)
N20E C21E H21D 109.5
N20E C21E H21E 109.5
H21D C21E H21E 109.5
N20E C21E H21F 109.5
H21D C21E H21F 109.5
H21E C21E H21F 109.5
N20E C22E C23E 113.95(19)
N20E C22E H22C 108.8
C23E C22E H22C 108.8
N20E C22E H22D 108.8
C23E C22E H22D 108.8
H22C C22E H22D 107.7
C24E C23E C32E 120.0(2)
C24E C23E C22E 118.4(2)
C32E C23E C22E 121.5(2)
O25E C24E C23E 122.0(2)
O25E C24E C26E 120.3(2)
C23E C24E C26E 117.6(2)
C24E O25E Zn2 117.18(14)
C24E O25E Tb2 120.72(13)
Zn2 O25E Tb2 101.85(6)
C29E C26E O27E 123.8(2)
C29E C26E C24E 121.9(2)
O27E C26E C24E 114.21(19)
C26E O27E C28E 117.04(18)
C26E O27E Tb2 114.75(12)
C28E O27E Tb2 125.74(14)
O27E C28E H28D 109.5
O27E C28E H28E 109.5
H28D C28E H28E 109.5
O27E C28E H28F 109.5
H28D C28E H28F 109.5
H28E C28E H28F 109.5
C26E C29E C30E 120.3(2)
C26E C29E H29E 119.8
C30E C29E H29E 119.8
C32E C30E C29E 118.1(2)
C32E C30E C31E 121.6(2)
C29E C30E C31E 120.3(2)
C30E C31E H31D 109.5
C30E C31E H31E 109.5
H31D C31E H31E 109.5
C30E C31E H31F 109.5
H31D C31E H31F 109.5
H31E C31E H31F 109.5
C30E C32E C23E 121.8(2)
C30E C32E H32E 119.1
C23E C32E H32E 119.1
C2F C1F H1F1 109.5
C2F C1F H1F2 109.5
H1F1 C1F H1F2 109.5
C2F C1F H1F3 109.5
H1F1 C1F H1F3 109.5
H1F2 C1F H1F3 109.5
O21F C2F O22F 125.6(2)
O21F C2F C1F 117.8(2)
O22F C2F C1F 116.6(2)
C10E C3F O2E 125.6(2)
C10E C3F C4E 121.2(2)
O2E C3F C4E 113.20(19)
C2F O21F Zn2 126.89(16)
C2F O22F Tb2 138.64(16)
N1G O1G Tb2 96.07(14)
O3G N1G O1G 122.3(2)
O3G N1G O2G 121.9(2)
O1G N1G O2G 115.8(2)
O3G N1G Tb2 176.30(16)
O1G N1G Tb2 58.34(12)
O2G N1G Tb2 57.52(11)
N1G O2G Tb2 96.74(13)
N1H O1H Tb2 96.56(13)
O3H N1H O1H 121.8(2)
O3H N1H O2H 121.9(2)
O1H N1H O2H 116.24(19)
O3H N1H Tb2 176.81(17)
O1H N1H Tb2 57.65(11)
O2H N1H Tb2 58.75(11)
N1H O2H Tb2 95.23(13)

loop_
_geom_bond_atom_site_label_1
_geom_bond_atom_site_label_2
_geom_bond_distance
Tb1 O25A 2.2313(16)
Tb1 O22B 2.3127(16)
Tb1 O5A 2.3291(15)
Tb1 O2C 2.4471(16)
Tb1 O2A 2.4605(17)
Tb1 O1D 2.4710(17)
Tb1 O1C 2.4921(16)
Tb1 O2D 2.4943(17)
Tb1 O27A 2.6749(17)
Tb1 N1D 2.894(2)
Tb1 N1C 2.8982(19)
Tb1 Zn1 3.4662(3)
Zn1 O25A 2.0705(16)
Zn1 O21B 2.0752(16)
Zn1 N12A 2.180(2)
Zn1 O5A 2.1890(15)
Zn1 N16A 2.223(2)
Zn1 N20A 2.226(2)
C1A O2A 1.437(3)
C1A H1A1 0.9800
C1A H1A2 0.9800
C1A H1A3 0.9800
O2A C3A 1.394(3)
C3A C10A 1.374(4)
C3A C4A 1.406(3)
C4A O5A 1.341(3)
C4A C6A 1.401(3)
C6A C7A 1.392(4)
C6A C11A 1.507(3)
C7A C8A 1.384(4)
C7A H7A 0.9500
C8A C10A 1.404(3)
C8A C9A 1.507(4)
C9A H9A1 0.9800
C9A H9A2 0.9800
C9A H9A3 0.9800
C10A H10A 0.9500
C11A N12A 1.489(3)
C11A H11A 0.9900
C11A H11B 0.9900
N12A C14A 1.476(3)
N12A C13A 1.479(3)
C13A H13A 0.9800
C13A H13B 0.9800
C13A H13C 0.9800
C14A C15A 1.533(4)
C14A H14A 0.9900
C14A H14B 0.9900
C15A N16A 1.457(3)
C15A H15A 0.9900
C15A H15B 0.9900
N16A C17A 1.480(3)
N16A C18A 1.501(3)
C17A H17A 0.9800
C17A H17B 0.9800
C17A H17C 0.9800
C18A C19A 1.477(4)
C18A H18A 0.9900
C18A H18B 0.9900
C19A N20A 1.472(3)
C19A H19A 0.9900
C19A H19B 0.9900
N20A C21A 1.486(3)
N20A C22A 1.493(3)
C21A H21A 0.9800
C21A H21B 0.9800
C21A H21C 0.9800
C22A C23A 1.510(3)
C22A H22A 0.9900
C22A H22B 0.9900
C23A C32A 1.389(3)
C23A C24A 1.392(3)
C24A O25A 1.341(3)
C24A C26A 1.402(3)
C26A C29A 1.372(3)
C26A O27A 1.396(3)
O27A C28A 1.437(3)
C28A H28A 0.9800
C28A H28B 0.9800
C28A H28C 0.9800
C29A C30A 1.405(3)
C29A H29A 0.9500
C30A C32A 1.387(3)
C30A C31A 1.507(4)
C31A H31A 0.9800
C31A H31B 0.9800
C31A H31C 0.9800
C32A H32A 0.9500
C1B C2B 1.514(3)
C1B H1B1 0.9800
C1B H1B2 0.9800
C1B H1B3 0.9800
C2B O22B 1.259(3)
C2B O21B 1.261(3)
O1C N1C 1.274(2)
N1C O3C 1.218(2)
N1C O2C 1.277(3)
O1D N1D 1.276(3)
N1D O3D 1.220(3)
N1D O2D 1.271(3)
Tb2 O5E 2.2396(15)
Tb2 O25E 2.2796(15)
Tb2 O22F 2.3072(17)
Tb2 O1H 2.4548(17)
Tb2 O2H 2.4783(17)
Tb2 O27E 2.4787(16)
Tb2 O2G 2.4831(18)
Tb2 O1G 2.5022(18)
Tb2 O2E 2.7262(15)
Tb2 N1H 2.887(2)
Tb2 N1G 2.923(2)
Tb2 Zn2 3.4570(3)
Zn2 O21F 2.0570(16)
Zn2 O5E 2.0626(15)
Zn2 N20E 2.1638(19)
Zn2 O25E 2.1724(16)
Zn2 N12E 2.232(2)
Zn2 N16E 2.2398(19)
C1E O2E 1.428(3)
C1E H1E1 0.9800
C1E H1E2 0.9800
C1E H1E3 0.9800
O2E C3F 1.396(3)
C4E O5E 1.337(3)
C4E C6E 1.389(3)
C4E C3F 1.396(3)
C6E C7E 1.395(3)
C6E C11E 1.511(3)
C7E C8E 1.389(4)
C7E H7E 0.9500
C8E C10E 1.396(4)
C8E C9E 1.512(3)
C9E H9E1 0.9800
C9E H9E2 0.9800
C9E H9E3 0.9800
C10E C3F 1.385(3)
C10E H10E 0.9500
C11E N12E 1.496(3)
C11E H11C 0.9900
C11E H11D 0.9900
N12E C14E 1.484(3)
N12E C13E 1.487(3)
C13E H13D 0.9800
C13E H13E 0.9800
C13E H13F 0.9800
C14E C15E 1.514(4)
C14E H14C 0.9900
C14E H14D 0.9900
C15E N16E 1.479(3)
C15E H15C 0.9900
C15E H15D 0.9900
N16E C17E 1.475(3)
N16E C18E 1.494(3)
C17E H17D 0.9800
C17E H17E 0.9800
C17E H17F 0.9800
C18E C19E 1.515(3)
C18E H18C 0.9900
C18E H18D 0.9900
C19E N20E 1.480(3)
C19E H19C 0.9900
C19E H19D 0.9900
N20E C21E 1.470(3)
N20E C22E 1.488(3)
C21E H21D 0.9800
C21E H21E 0.9800
C21E H21F 0.9800
C22E C23E 1.505(3)
C22E H22C 0.9900
C22E H22D 0.9900
C23E C24E 1.392(3)
C23E C32E 1.393(3)
C24E O25E 1.350(3)
C24E C26E 1.406(3)
C26E C29E 1.369(3)
C26E O27E 1.402(3)
O27E C28E 1.440(3)
C28E H28D 0.9800
C28E H28E 0.9800
C28E H28F 0.9800
C29E C30E 1.400(3)
C29E H29E 0.9500
C30E C32E 1.383(3)
C30E C31E 1.512(3)
C31E H31D 0.9800
C31E H31E 0.9800
C31E H31F 0.9800
C32E H32E 0.9500
C1F C2F 1.509(4)
C1F H1F1 0.9800
C1F H1F2 0.9800
C1F H1F3 0.9800
C2F O21F 1.258(3)
C2F O22F 1.269(3)
O1G N1G 1.269(3)
N1G O3G 1.219(3)
N1G O2G 1.278(3)
O1H N1H 1.264(3)
N1H O3H 1.216(3)
N1H O2H 1.272(2)
